data_7041036
loop_
_publ_author_name
'Wang, Jun'
'Dou, Wei'
'Kirillov, Alexander M.'
'Liu, Weisheng'
'Xu, Cailing'
'Fang, Ran'
'Yang, Lizi'

_publ_section_title
;
 Hybrid materials based on novel 2D lanthanide coordination polymers
 covalently bonded to amine-modified SBA-15 and MCM-41: assembly,
 characterization, structural features, thermal and luminescence
 properties.
;
_journal_issue 46
_journal_name_full 'Dalton transactions (Cambridge, England : 2003)'
_journal_page_first 18610
_journal_page_last 18621
_journal_paper_doi 10.1039/c6dt03558b
_journal_volume 45
_journal_year 2016
_chemical_formula_sum 'C32 H25 N0 Nd O14'
_chemical_formula_weight 777.76
_chemical_name_systematic
; 
 ? 
;
_space_group_IT_number 2
_symmetry_cell_setting triclinic
_symmetry_space_group_name_Hall '-P 1'
_symmetry_space_group_name_H-M 'P -1'
_atom_sites_solution_hydrogens geom
_atom_sites_solution_primary direct
_atom_sites_solution_secondary difmap
_audit_creation_method SHELXL-97
_audit_update_record
;
2016-09-09 deposited with the CCDC.
2016-10-25 downloaded from the CCDC.
;
_cell_angle_alpha 97.388(2)
_cell_angle_beta 90.531(2)
_cell_angle_gamma 114.214(2)
_cell_formula_units_Z 2
_cell_length_a 9.2650(5)
_cell_length_b 10.4475(5)
_cell_length_c 17.2106(9)
_cell_measurement_reflns_used 9990
_cell_measurement_temperature 293(2)
_cell_measurement_theta_max 27.5031
_cell_measurement_theta_min 3.2823
_cell_volume 1503.19(14)
_computing_structure_refinement 'SHELXL-97 (Sheldrick, 1997)'
_computing_structure_solution 'SHELXS-97 (Sheldrick, 1990)'
_diffrn_ambient_temperature 293(2)
_diffrn_measured_fraction_theta_full 0.997
_diffrn_measured_fraction_theta_max 0.997
_diffrn_measurement_device_type bruker-CCd
_diffrn_radiation_monochromator graphite
_diffrn_radiation_source 'fine-focus sealed tube'
_diffrn_radiation_type MoK\a
_diffrn_radiation_wavelength 0.71073
_diffrn_reflns_av_R_equivalents 0.1179
_diffrn_reflns_av_sigmaI/netI 0.0620
_diffrn_reflns_limit_h_max 11
_diffrn_reflns_limit_h_min -11
_diffrn_reflns_limit_k_max 12
_diffrn_reflns_limit_k_min -12
_diffrn_reflns_limit_l_max 20
_diffrn_reflns_limit_l_min -20
_diffrn_reflns_number 26341
_diffrn_reflns_theta_full 25.01
_diffrn_reflns_theta_max 25.01
_diffrn_reflns_theta_min 2.98
_exptl_absorpt_coefficient_mu 1.801
_exptl_absorpt_correction_T_max 0.7259
_exptl_absorpt_correction_T_min 0.7035
_exptl_absorpt_correction_type multi-scan
_exptl_absorpt_process_details sadabs
_exptl_crystal_colour yellow
_exptl_crystal_density_diffrn 1.718
_exptl_crystal_density_method 'not measured'
_exptl_crystal_description block
_exptl_crystal_F_000 778
_exptl_crystal_size_max 0.21
_exptl_crystal_size_mid 0.20
_exptl_crystal_size_min 0.19
_refine_diff_density_max 4.430
_refine_diff_density_min -1.307
_refine_diff_density_rms 0.182
_refine_ls_extinction_method none
_refine_ls_goodness_of_fit_ref 1.069
_refine_ls_hydrogen_treatment mixed
_refine_ls_matrix_type full
_refine_ls_number_parameters 424
_refine_ls_number_reflns 5289
_refine_ls_number_restraints 1
_refine_ls_restrained_S_all 1.079
_refine_ls_R_factor_all 0.0567
_refine_ls_R_factor_gt 0.0508
_refine_ls_shift/su_max 0.001
_refine_ls_shift/su_mean 0.000
_refine_ls_structure_factor_coef Fsqd
_refine_ls_weighting_details 'calc w=1/[\s^2^(Fo^2^)+(0.0620P)^2^+11.5148P] where P=(Fo^2^+2Fc^2^)/3'
_refine_ls_weighting_scheme calc
_refine_ls_wR_factor_gt 0.1344
_refine_ls_wR_factor_ref 0.1383
_reflns_number_gt 4805
_reflns_number_total 5289
_reflns_threshold_expression >2sigma(I)
_cod_data_source_file c6dt03558b2.cif
_cod_data_source_block ww
_cod_depositor_comments 'Adding full bibliography for 7041036--7041037.cif.'
_cod_original_cell_volume 1503.19(13)
_cod_original_sg_symbol_H-M P-1
_cod_database_code 7041036

loop_
_symmetry_equiv_pos_as_xyz
'x, y, z'
'-x, -y, -z'

loop_
_atom_site_label
_atom_site_type_symbol
_atom_site_fract_x
_atom_site_fract_y
_atom_site_fract_z
_atom_site_U_iso_or_equiv
_atom_site_adp_type
_atom_site_occupancy
_atom_site_symmetry_multiplicity
_atom_site_calc_flag
_atom_site_refinement_flags
Nd1 Nd 1.70640(4) 0.95399(3) -0.001372(19) 0.01601(14) Uani 1 1 d .
O1W O 1.8375(6) 0.9960(6) -0.1306(3) 0.0359(12) Uani 1 1 d D
H1WA H 1.9424 1.0704 -0.1207 0.054 Uiso 1 1 d R
H1WC H 1.8436 0.9104 -0.1548 0.054 Uiso 1 1 d RD
O1 O 0.9547(6) 0.1522(5) 0.0213(3) 0.0355(12) Uani 1 1 d .
O2 O 1.2133(6) 0.2324(5) 0.0381(4) 0.0371(13) Uani 1 1 d .
O2W O 1.5077(6) 0.8079(6) -0.1160(3) 0.0380(13) Uani 1 1 d .
H2WA H 1.5560 0.8307 -0.1644 0.057 Uiso 1 1 d R
H2WB H 1.4166 0.8296 -0.1132 0.057 Uiso 1 1 d R
O3 O 1.5240(6) 0.7505(5) 0.0571(3) 0.0310(11) Uani 1 1 d .
O4 O 1.3907(6) 0.8775(5) 0.0384(3) 0.0250(10) Uani 1 1 d .
O5 O 0.8325(7) 0.5833(7) 0.2217(3) 0.0432(15) Uani 1 1 d .
O6 O 0.4272(11) 0.9083(11) 0.3668(6) 0.093(3) Uani 1 1 d .
O7 O 1.8466(6) 0.9529(5) 0.1271(3) 0.0296(11) Uani 1 1 d .
O8 O 1.6921(6) 1.0670(6) 0.1362(3) 0.0336(12) Uani 1 1 d .
O9 O 2.1544(11) 0.9421(10) 0.3481(5) 0.093(3) Uani 1 1 d .
H9 H 2.2230 0.9251 0.3692 0.140 Uiso 1 1 calc R
O10 O 2.1902(15) 1.0820(13) 0.4583(6) 0.125(5) Uani 1 1 d .
O11 O 1.8439(8) 1.3297(7) 0.5056(3) 0.0520(17) Uani 1 1 d .
O12 O 1.6079(13) 1.7194(10) 0.7392(5) 0.089(3) Uani 1 1 d .
C1 C 1.0878(8) 0.2485(7) 0.0417(4) 0.0226(14) Uani 1 1 d .
C2 C 1.1008(8) 0.3952(7) 0.0689(4) 0.0211(14) Uani 1 1 d .
C3 C 1.2438(8) 0.5111(7) 0.0631(4) 0.0207(14) Uani 1 1 d .
H3A H 1.3339 0.4973 0.0496 0.025 Uiso 1 1 calc R
C4 C 1.2499(8) 0.6465(7) 0.0775(4) 0.0214(14) Uani 1 1 d .
C5 C 1.1176(8) 0.6673(7) 0.1032(4) 0.0239(14) Uani 1 1 d .
H5A H 1.1230 0.7587 0.1138 0.029 Uiso 1 1 calc R
C6 C 0.9779(8) 0.5519(7) 0.1131(4) 0.0248(15) Uani 1 1 d .
C7 C 0.9682(8) 0.4160(7) 0.0942(4) 0.0231(14) Uani 1 1 d .
H7A H 0.8735 0.3383 0.0983 0.028 Uiso 1 1 calc R
C8 C 1.3962(8) 0.7665(7) 0.0581(4) 0.0218(14) Uani 1 1 d .
C9 C 0.8357(9) 0.5764(8) 0.1380(5) 0.0316(17) Uani 1 1 d .
H9A H 0.8415 0.6644 0.1227 0.038 Uiso 1 1 calc R
H9B H 0.7397 0.4995 0.1129 0.038 Uiso 1 1 calc R
C10 C 0.7395(9) 0.6395(9) 0.2587(4) 0.0326(17) Uani 1 1 d .
C11 C 0.7606(11) 0.6646(11) 0.3395(5) 0.047(2) Uani 1 1 d .
H11A H 0.8287 0.6357 0.3649 0.057 Uiso 1 1 calc R
C12 C 0.6822(11) 0.7317(11) 0.3825(5) 0.046(2) Uani 1 1 d .
H12A H 0.6965 0.7467 0.4370 0.055 Uiso 1 1 calc R
C13 C 0.5815(10) 0.7780(9) 0.3465(5) 0.0387(19) Uani 1 1 d .
C14 C 0.5565(10) 0.7473(10) 0.2653(5) 0.042(2) Uani 1 1 d .
H14A H 0.4857 0.7735 0.2401 0.050 Uiso 1 1 calc R
C15 C 0.6341(9) 0.6787(9) 0.2208(5) 0.0343(17) Uani 1 1 d .
H15A H 0.6162 0.6591 0.1665 0.041 Uiso 1 1 calc R
C16 C 0.5129(12) 0.8613(11) 0.3934(7) 0.057(3) Uani 1 1 d .
H16A H 0.5364 0.8797 0.4475 0.068 Uiso 1 1 calc R
C17 C 1.7917(8) 1.0293(7) 0.1668(4) 0.0243(14) Uani 1 1 d .
C18 C 1.8423(8) 1.0752(8) 0.2521(4) 0.0285(16) Uani 1 1 d .
C19 C 1.9471(9) 1.0289(8) 0.2856(4) 0.0306(16) Uani 1 1 d .
H19A H 1.9806 0.9677 0.2548 0.037 Uiso 1 1 calc R
C20 C 2.0011(10) 1.0722(9) 0.3628(5) 0.0366(18) Uani 1 1 d .
C21 C 1.9494(10) 1.1623(9) 0.4097(5) 0.0391(19) Uani 1 1 d .
H21A H 1.9861 1.1920 0.4623 0.047 Uiso 1 1 calc R
C22 C 1.8436(10) 1.2074(9) 0.3781(5) 0.0373(18) Uani 1 1 d .
C23 C 1.7927(9) 1.1665(8) 0.2992(5) 0.0342(17) Uani 1 1 d .
H23A H 1.7250 1.2001 0.2776 0.041 Uiso 1 1 calc R
C24 C 2.1242(12) 1.0333(11) 0.3949(5) 0.051(2) Uani 1 1 d .
C25 C 1.7842(12) 1.3054(11) 0.4260(5) 0.047(2) Uani 1 1 d .
H25A H 1.8197 1.3948 0.4054 0.057 Uiso 1 1 calc R
H25B H 1.6692 1.2630 0.4230 0.057 Uiso 1 1 calc R
C26 C 1.8017(10) 1.4132(10) 0.5594(5) 0.042(2) Uani 1 1 d .
C27 C 1.8528(11) 1.4213(11) 0.6367(5) 0.049(2) Uani 1 1 d .
H27A H 1.9125 1.3724 0.6484 0.059 Uiso 1 1 calc R
C28 C 1.8155(12) 1.5008(11) 0.6953(5) 0.052(2) Uani 1 1 d .
H28A H 1.8495 1.5051 0.7470 0.062 Uiso 1 1 calc R
C29 C 1.7267(10) 1.5760(10) 0.6790(5) 0.044(2) Uani 1 1 d .
C30 C 1.6768(11) 1.5686(10) 0.6026(6) 0.051(2) Uani 1 1 d .
H30A H 1.6175 1.6181 0.5913 0.061 Uiso 1 1 calc R
C31 C 1.7144(11) 1.4867(10) 0.5409(5) 0.045(2) Uani 1 1 d .
H31A H 1.6812 1.4823 0.4891 0.054 Uiso 1 1 calc R
C32 C 1.6847(16) 1.6527(12) 0.7452(7) 0.068(3) Uani 1 1 d .
H32A H 1.7199 1.6495 0.7954 0.082 Uiso 1 1 calc R

loop_
_atom_site_aniso_label
_atom_site_aniso_U_11
_atom_site_aniso_U_22
_atom_site_aniso_U_33
_atom_site_aniso_U_23
_atom_site_aniso_U_13
_atom_site_aniso_U_12
Nd1 0.0126(2) 0.01058(19) 0.0244(2) 0.00093(13) 0.00160(13) 0.00478(14)
O1W 0.032(3) 0.039(3) 0.037(3) -0.001(2) 0.010(2) 0.017(2)
O1 0.023(3) 0.019(3) 0.056(3) 0.001(2) -0.001(2) 0.001(2)
O2 0.027(3) 0.024(3) 0.062(4) 0.005(3) 0.008(3) 0.013(2)
O2W 0.026(3) 0.049(3) 0.038(3) -0.016(3) -0.007(2) 0.021(3)
O3 0.021(3) 0.025(3) 0.048(3) 0.015(2) 0.005(2) 0.008(2)
O4 0.029(3) 0.011(2) 0.036(3) 0.0065(19) 0.004(2) 0.008(2)
O5 0.053(4) 0.064(4) 0.037(3) 0.015(3) 0.018(3) 0.046(3)
O6 0.087(6) 0.110(7) 0.108(7) 0.007(6) 0.017(5) 0.071(6)
O7 0.029(3) 0.034(3) 0.028(3) 0.001(2) 0.001(2) 0.016(2)
O8 0.037(3) 0.041(3) 0.031(3) -0.005(2) 0.000(2) 0.027(3)
O9 0.096(6) 0.111(7) 0.098(6) -0.043(6) -0.042(5) 0.086(6)
O10 0.179(11) 0.167(10) 0.079(6) -0.049(7) -0.070(7) 0.143(10)
O11 0.068(4) 0.069(4) 0.034(3) -0.010(3) 0.001(3) 0.050(4)
O12 0.137(8) 0.097(7) 0.061(5) -0.005(5) 0.022(5) 0.082(7)
C1 0.029(4) 0.018(3) 0.023(3) 0.002(3) 0.003(3) 0.012(3)
C2 0.022(3) 0.018(3) 0.026(3) 0.008(3) 0.004(3) 0.009(3)
C3 0.018(3) 0.024(3) 0.022(3) 0.000(3) 0.003(3) 0.011(3)
C4 0.020(3) 0.019(3) 0.027(3) 0.007(3) 0.008(3) 0.009(3)
C5 0.032(4) 0.017(3) 0.027(3) 0.006(3) 0.007(3) 0.014(3)
C6 0.026(4) 0.025(4) 0.027(4) 0.005(3) 0.006(3) 0.013(3)
C7 0.021(3) 0.020(3) 0.029(4) 0.005(3) 0.007(3) 0.008(3)
C8 0.028(4) 0.019(3) 0.022(3) 0.005(3) 0.000(3) 0.012(3)
C9 0.033(4) 0.029(4) 0.040(4) 0.008(3) 0.007(3) 0.020(3)
C10 0.035(4) 0.042(4) 0.033(4) 0.013(3) 0.011(3) 0.026(4)
C11 0.043(5) 0.073(7) 0.043(5) 0.012(5) 0.008(4) 0.040(5)
C12 0.049(5) 0.063(6) 0.036(5) 0.005(4) 0.009(4) 0.033(5)
C13 0.033(4) 0.040(5) 0.046(5) 0.003(4) 0.012(4) 0.019(4)
C14 0.036(4) 0.053(5) 0.051(5) 0.017(4) 0.011(4) 0.030(4)
C15 0.033(4) 0.045(5) 0.032(4) 0.011(4) 0.007(3) 0.022(4)
C16 0.052(6) 0.060(6) 0.073(7) 0.006(5) 0.015(5) 0.039(5)
C17 0.023(3) 0.021(3) 0.026(4) -0.001(3) 0.001(3) 0.008(3)
C18 0.025(4) 0.029(4) 0.031(4) 0.002(3) 0.004(3) 0.011(3)
C19 0.031(4) 0.032(4) 0.030(4) 0.001(3) 0.004(3) 0.016(3)
C20 0.042(5) 0.040(5) 0.033(4) 0.000(3) -0.003(3) 0.023(4)
C21 0.047(5) 0.048(5) 0.028(4) -0.005(4) -0.006(3) 0.028(4)
C22 0.042(5) 0.038(4) 0.035(4) -0.003(4) 0.006(3) 0.022(4)
C23 0.035(4) 0.035(4) 0.034(4) -0.005(3) 0.001(3) 0.019(4)
C24 0.062(6) 0.068(7) 0.035(5) -0.002(4) -0.006(4) 0.043(5)
C25 0.059(6) 0.059(6) 0.035(4) -0.005(4) 0.002(4) 0.040(5)
C26 0.041(5) 0.049(5) 0.040(5) -0.008(4) 0.003(4) 0.027(4)
C27 0.042(5) 0.070(7) 0.042(5) -0.004(5) 0.002(4) 0.034(5)
C28 0.055(6) 0.061(6) 0.038(5) -0.011(4) -0.002(4) 0.028(5)
C29 0.041(5) 0.045(5) 0.040(5) -0.004(4) 0.008(4) 0.015(4)
C30 0.048(5) 0.048(5) 0.063(6) -0.004(5) 0.010(5) 0.030(5)
C31 0.054(5) 0.053(5) 0.036(5) -0.003(4) 0.003(4) 0.032(5)
C32 0.096(9) 0.063(7) 0.056(6) -0.003(5) 0.009(6) 0.046(7)

loop_
_atom_type_symbol
_atom_type_description
_atom_type_scat_dispersion_real
_atom_type_scat_dispersion_imag
_atom_type_scat_source
C C 0.0033 0.0016 'International Tables Vol C Tables 4.2.6.8 and 6.1.1.4'
H H 0.0000 0.0000 'International Tables Vol C Tables 4.2.6.8 and 6.1.1.4'
N N 0.0061 0.0033 'International Tables Vol C Tables 4.2.6.8 and 6.1.1.4'
Nd Nd -0.1943 3.0179 'International Tables Vol C Tables 4.2.6.8 and 6.1.1.4'
O O 0.0106 0.0060 'International Tables Vol C Tables 4.2.6.8 and 6.1.1.4'

loop_
_geom_angle_atom_site_label_1
_geom_angle_atom_site_label_2
_geom_angle_atom_site_label_3
_geom_angle
_geom_angle_site_symmetry_1
_geom_angle_site_symmetry_3
O1 Nd1 O2 101.15(18) 1_665 2_865
O1 Nd1 O4 84.71(17) 1_665 2_875
O2 Nd1 O4 149.61(19) 2_865 2_875
O1 Nd1 O3 142.91(19) 1_665 .
O2 Nd1 O3 73.98(18) 2_865 .
O4 Nd1 O3 118.39(16) 2_875 .
O1 Nd1 O8 77.28(19) 1_665 .
O2 Nd1 O8 127.83(19) 2_865 .
O4 Nd1 O8 82.56(16) 2_875 .
O3 Nd1 O8 77.62(18) . .
O1 Nd1 O2W 138.6(2) 1_665 .
O2 Nd1 O2W 78.23(18) 2_865 .
O4 Nd1 O2W 77.95(17) 2_875 .
O3 Nd1 O2W 77.50(19) . .
O8 Nd1 O2W 135.74(17) . .
O1 Nd1 O1W 70.58(19) 1_665 .
O2 Nd1 O1W 72.71(19) 2_865 .
O4 Nd1 O1W 81.51(17) 2_875 .
O3 Nd1 O1W 137.05(18) . .
O8 Nd1 O1W 145.17(18) . .
O2W Nd1 O1W 69.81(18) . .
O1 Nd1 O7 69.75(18) 1_665 .
O2 Nd1 O7 78.84(18) 2_865 .
O4 Nd1 O7 130.30(16) 2_875 .
O3 Nd1 O7 73.26(17) . .
O8 Nd1 O7 51.21(16) . .
O2W Nd1 O7 146.77(18) . .
O1W Nd1 O7 124.64(16) . .
O1 Nd1 O4 138.95(16) 1_665 .
O2 Nd1 O4 117.31(15) 2_865 .
O4 Nd1 O4 69.68(16) 2_875 .
O3 Nd1 O4 48.76(14) . .
O8 Nd1 O4 68.27(16) . .
O2W Nd1 O4 67.76(16) . .
O1W Nd1 O4 132.46(16) . .
O7 Nd1 O4 102.71(15) . .
O1 Nd1 C17 70.61(19) 1_665 .
O2 Nd1 C17 103.5(2) 2_865 .
O4 Nd1 C17 106.55(18) 2_875 .
O3 Nd1 C17 74.86(18) . .
O8 Nd1 C17 25.90(17) . .
O2W Nd1 C17 150.51(19) . .
O1W Nd1 C17 139.32(18) . .
O7 Nd1 C17 25.36(17) . .
O4 Nd1 C17 86.18(17) . .
O1 Nd1 C8 149.74(19) 1_665 .
O2 Nd1 C8 94.78(18) 2_865 .
O4 Nd1 C8 94.43(16) 2_875 .
O3 Nd1 C8 23.97(16) . .
O8 Nd1 C8 72.64(18) . .
O2W Nd1 C8 69.77(18) . .
O1W Nd1 C8 139.32(18) . .
O7 Nd1 C8 88.60(17) . .
O4 Nd1 C8 24.86(15) . .
C17 Nd1 C8 80.78(18) . .
Nd1 O1W H1WA 109.4 . .
Nd1 O1W H1WC 109.4 . .
H1WA O1W H1WC 109.5 . .
C1 O1 Nd1 171.6(5) . 1_445
C1 O2 Nd1 138.0(5) . 2_865
Nd1 O2W H2WA 109.3 . .
Nd1 O2W H2WB 109.4 . .
H2WA O2W H2WB 109.5 . .
C8 O3 Nd1 103.9(4) . .
C8 O4 Nd1 162.4(4) . 2_875
C8 O4 Nd1 86.5(4) . .
Nd1 O4 Nd1 110.32(16) 2_875 .
C10 O5 C9 118.2(6) . .
C17 O7 Nd1 93.4(4) . .
C17 O8 Nd1 93.8(4) . .
C24 O9 H9 109.5 . .
C26 O11 C25 118.8(7) . .
O1 C1 O2 124.0(6) . .
O1 C1 C2 118.7(6) . .
O2 C1 C2 117.2(6) . .
C3 C2 C7 120.5(6) . .
C3 C2 C1 119.1(6) . .
C7 C2 C1 120.3(6) . .
C4 C3 C2 119.3(6) . .
C4 C3 H3A 120.4 . .
C2 C3 H3A 120.4 . .
C3 C4 C5 120.2(6) . .
C3 C4 C8 117.9(6) . .
C5 C4 C8 121.7(6) . .
C6 C5 C4 120.3(6) . .
C6 C5 H5A 119.8 . .
C4 C5 H5A 119.8 . .
C7 C6 C5 119.7(6) . .
C7 C6 C9 120.7(6) . .
C5 C6 C9 119.4(6) . .
C6 C7 C2 119.9(6) . .
C6 C7 H7A 120.1 . .
C2 C7 H7A 120.1 . .
O3 C8 O4 120.6(6) . .
O3 C8 C4 118.0(6) . .
O4 C8 C4 121.3(6) . .
O3 C8 Nd1 52.2(3) . .
O4 C8 Nd1 68.7(4) . .
C4 C8 Nd1 166.8(5) . .
O5 C9 C6 108.6(6) . .
O5 C9 H9A 110.0 . .
C6 C9 H9A 110.0 . .
O5 C9 H9B 110.0 . .
C6 C9 H9B 110.0 . .
H9A C9 H9B 108.3 . .
O5 C10 C11 115.5(7) . .
O5 C10 C15 124.5(7) . .
C11 C10 C15 119.9(7) . .
C12 C11 C10 120.3(8) . .
C12 C11 H11A 119.8 . .
C10 C11 H11A 119.8 . .
C11 C12 C13 121.3(8) . .
C11 C12 H12A 119.3 . .
C13 C12 H12A 119.3 . .
C12 C13 C14 117.8(7) . .
C12 C13 C16 119.7(8) . .
C14 C13 C16 122.5(8) . .
C15 C14 C13 121.7(8) . .
C15 C14 H14A 119.2 . .
C13 C14 H14A 119.2 . .
C14 C15 C10 118.9(7) . .
C14 C15 H15A 120.6 . .
C10 C15 H15A 120.6 . .
O6 C16 C13 124.0(11) . .
O6 C16 H16A 118.0 . .
C13 C16 H16A 118.0 . .
O7 C17 O8 121.4(6) . .
O7 C17 C18 119.1(6) . .
O8 C17 C18 119.5(6) . .
O7 C17 Nd1 61.2(3) . .
O8 C17 Nd1 60.3(3) . .
C18 C17 Nd1 176.9(5) . .
C23 C18 C19 118.6(7) . .
C23 C18 C17 122.3(7) . .
C19 C18 C17 119.0(6) . .
C20 C19 C18 121.1(7) . .
C20 C19 H19A 119.4 . .
C18 C19 H19A 119.4 . .
C19 C20 C21 119.8(7) . .
C19 C20 C24 120.1(7) . .
C21 C20 C24 119.9(7) . .
C22 C21 C20 120.0(7) . .
C22 C21 H21A 120.0 . .
C20 C21 H21A 120.0 . .
C21 C22 C23 119.9(7) . .
C21 C22 C25 122.3(7) . .
C23 C22 C25 117.7(7) . .
C22 C23 C18 120.4(7) . .
C22 C23 H23A 119.8 . .
C18 C23 H23A 119.8 . .
O10 C24 O9 122.6(9) . .
O10 C24 C20 123.1(9) . .
O9 C24 C20 114.3(8) . .
O11 C25 C22 109.1(7) . .
O11 C25 H25A 109.9 . .
C22 C25 H25A 109.9 . .
O11 C25 H25B 109.9 . .
C22 C25 H25B 109.9 . .
H25A C25 H25B 108.3 . .
O11 C26 C31 124.1(8) . .
O11 C26 C27 115.3(8) . .
C31 C26 C27 120.6(8) . .
C28 C27 C26 120.1(9) . .
C28 C27 H27A 120.0 . .
C26 C27 H27A 120.0 . .
C27 C28 C29 120.9(9) . .
C27 C28 H28A 119.5 . .
C29 C28 H28A 119.5 . .
C30 C29 C28 119.0(8) . .
C30 C29 C32 123.3(9) . .
C28 C29 C32 117.6(9) . .
C29 C30 C31 120.9(9) . .
C29 C30 H30A 119.5 . .
C31 C30 H30A 119.5 . .
C26 C31 C30 118.4(8) . .
C26 C31 H31A 120.8 . .
C30 C31 H31A 120.8 . .
O12 C32 C29 124.1(11) . .
O12 C32 H32A 117.9 . .
C29 C32 H32A 117.9 . .

loop_
_geom_bond_atom_site_label_1
_geom_bond_atom_site_label_2
_geom_bond_distance
_geom_bond_site_symmetry_2
Nd1 O1 2.367(5) 1_665
Nd1 O2 2.372(5) 2_865
Nd1 O4 2.427(4) 2_875
Nd1 O3 2.454(5) .
Nd1 O8 2.537(5) .
Nd1 O2W 2.542(5) .
Nd1 O1W 2.545(5) .
Nd1 O7 2.558(5) .
Nd1 O4 2.815(5) .
Nd1 C17 2.913(7) .
Nd1 C8 3.017(7) .
O1W H1WA 0.9600 .
O1W H1WC 0.9599 .
O1 C1 1.241(8) .
O1 Nd1 2.367(5) 1_445
O2 C1 1.242(8) .
O2 Nd1 2.372(5) 2_865
O2W H2WA 0.9600 .
O2W H2WB 0.9601 .
O3 C8 1.262(8) .
O4 C8 1.270(8) .
O4 Nd1 2.427(4) 2_875
O5 C10 1.351(9) .
O5 C9 1.433(9) .
O6 C16 1.206(13) .
O7 C17 1.250(8) .
O8 C17 1.275(8) .
O9 C24 1.289(11) .
O9 H9 0.8200 .
O10 C24 1.188(12) .
O11 C26 1.359(9) .
O11 C25 1.424(10) .
O12 C32 1.194(13) .
C1 C2 1.499(9) .
C2 C3 1.396(9) .
C2 C7 1.397(9) .
C3 C4 1.382(9) .
C3 H3A 0.9300 .
C4 C5 1.395(9) .
C4 C8 1.497(9) .
C5 C6 1.391(10) .
C5 H5A 0.9300 .
C6 C7 1.381(10) .
C6 C9 1.498(9) .
C7 H7A 0.9300 .
C9 H9A 0.9700 .
C9 H9B 0.9700 .
C10 C11 1.378(12) .
C10 C15 1.390(10) .
C11 C12 1.364(12) .
C11 H11A 0.9300 .
C12 C13 1.388(12) .
C12 H12A 0.9300 .
C13 C14 1.388(12) .
C13 C16 1.448(12) .
C14 C15 1.381(11) .
C14 H14A 0.9300 .
C15 H15A 0.9300 .
C16 H16A 0.9300 .
C17 C18 1.491(10) .
C18 C23 1.395(10) .
C18 C19 1.399(10) .
C19 C20 1.366(11) .
C19 H19A 0.9300 .
C20 C21 1.397(11) .
C20 C24 1.483(12) .
C21 C22 1.383(11) .
C21 H21A 0.9300 .
C22 C23 1.387(11) .
C22 C25 1.512(11) .
C23 H23A 0.9300 .
C25 H25A 0.9700 .
C25 H25B 0.9700 .
C26 C31 1.383(12) .
C26 C27 1.388(12) .
C27 C28 1.362(12) .
C27 H27A 0.9300 .
C28 C29 1.399(13) .
C28 H28A 0.9300 .
C29 C30 1.371(13) .
C29 C32 1.457(13) .
C30 C31 1.414(12) .
C30 H30A 0.9300 .
C31 H31A 0.9300 .
C32 H32A 0.9300 .

loop_
_geom_torsion_atom_site_label_1
_geom_torsion_atom_site_label_2
_geom_torsion_atom_site_label_3
_geom_torsion_atom_site_label_4
_geom_torsion
_geom_torsion_site_symmetry_1
_geom_torsion_site_symmetry_4
O1 Nd1 O3 C8 123.4(4) 1_665 .
O2 Nd1 O3 C8 -149.2(5) 2_865 .
O4 Nd1 O3 C8 0.6(5) 2_875 .
O8 Nd1 O3 C8 75.0(4) . .
O2W Nd1 O3 C8 -68.1(4) . .
O1W Nd1 O3 C8 -108.9(5) . .
O7 Nd1 O3 C8 127.9(5) . .
O4 Nd1 O3 C8 3.2(4) . .
C17 Nd1 O3 C8 101.5(5) . .
O1 Nd1 O4 C8 -130.6(4) 1_665 .
O2 Nd1 O4 C8 27.0(4) 2_865 .
O4 Nd1 O4 C8 174.5(5) 2_875 .
O3 Nd1 O4 C8 -3.1(4) . .
O8 Nd1 O4 C8 -95.5(4) . .
O2W Nd1 O4 C8 89.6(4) . .
O1W Nd1 O4 C8 118.1(4) . .
O7 Nd1 O4 C8 -56.9(4) . .
C17 Nd1 O4 C8 -76.2(4) . .
O1 Nd1 O4 Nd1 54.9(3) 1_665 2_875
O2 Nd1 O4 Nd1 -147.6(2) 2_865 2_875
O4 Nd1 O4 Nd1 0.0 2_875 2_875
O3 Nd1 O4 Nd1 -177.6(3) . 2_875
O8 Nd1 O4 Nd1 89.9(2) . 2_875
O2W Nd1 O4 Nd1 -84.9(2) . 2_875
O1W Nd1 O4 Nd1 -56.5(3) . 2_875
O7 Nd1 O4 Nd1 128.57(19) . 2_875
C17 Nd1 O4 Nd1 109.2(2) . 2_875
C8 Nd1 O4 Nd1 -174.5(5) . 2_875
O1 Nd1 O7 C17 87.3(4) 1_665 .
O2 Nd1 O7 C17 -166.3(4) 2_865 .
O4 Nd1 O7 C17 23.5(5) 2_875 .
O3 Nd1 O7 C17 -89.9(4) . .
O8 Nd1 O7 C17 -2.5(4) . .
O2W Nd1 O7 C17 -119.2(4) . .
O1W Nd1 O7 C17 134.0(4) . .
O4 Nd1 O7 C17 -50.5(4) . .
C8 Nd1 O7 C17 -71.2(4) . .
O1 Nd1 O8 C17 -71.7(4) 1_665 .
O2 Nd1 O8 C17 22.6(5) 2_865 .
O4 Nd1 O8 C17 -157.9(4) 2_875 .
O3 Nd1 O8 C17 80.8(4) . .
O2W Nd1 O8 C17 137.9(4) . .
O1W Nd1 O8 C17 -94.6(5) . .
O7 Nd1 O8 C17 2.4(4) . .
O4 Nd1 O8 C17 131.0(4) . .
C8 Nd1 O8 C17 105.0(4) . .
Nd1 O1 C1 O2 69(4) 1_445 .
Nd1 O1 C1 C2 -114(3) 1_445 .
Nd1 O2 C1 O1 -1.8(12) 2_865 .
Nd1 O2 C1 C2 -178.9(5) 2_865 .
O1 C1 C2 C3 -155.5(7) . .
O2 C1 C2 C3 21.7(9) . .
O1 C1 C2 C7 19.8(10) . .
O2 C1 C2 C7 -163.0(7) . .
C7 C2 C3 C4 -4.3(10) . .
C1 C2 C3 C4 171.0(6) . .
C2 C3 C4 C5 4.6(10) . .
C2 C3 C4 C8 -170.1(6) . .
C3 C4 C5 C6 -1.2(10) . .
C8 C4 C5 C6 173.4(6) . .
C4 C5 C6 C7 -2.7(10) . .
C4 C5 C6 C9 -177.9(6) . .
C5 C6 C7 C2 3.0(10) . .
C9 C6 C7 C2 178.2(6) . .
C3 C2 C7 C6 0.5(10) . .
C1 C2 C7 C6 -174.7(6) . .
Nd1 O3 C8 O4 -6.2(7) . .
Nd1 O3 C8 C4 169.6(5) . .
Nd1 O4 C8 O3 168.1(11) 2_875 .
Nd1 O4 C8 O3 5.2(6) . .
Nd1 O4 C8 C4 -7.5(19) 2_875 .
Nd1 O4 C8 C4 -170.4(6) . .
Nd1 O4 C8 Nd1 162.8(15) 2_875 .
C3 C4 C8 O3 -25.1(9) . .
C5 C4 C8 O3 160.2(7) . .
C3 C4 C8 O4 150.6(6) . .
C5 C4 C8 O4 -24.1(10) . .
C3 C4 C8 Nd1 14(2) . .
C5 C4 C8 Nd1 -160.9(16) . .
O1 Nd1 C8 O3 -92.3(5) 1_665 .
O2 Nd1 C8 O3 29.6(5) 2_865 .
O4 Nd1 C8 O3 -179.4(4) 2_875 .
O8 Nd1 C8 O3 -98.7(4) . .
O2W Nd1 C8 O3 105.1(5) . .
O1W Nd1 C8 O3 98.4(5) . .
O7 Nd1 C8 O3 -49.1(4) . .
O4 Nd1 C8 O3 -174.3(7) . .
C17 Nd1 C8 O3 -73.4(4) . .
O1 Nd1 C8 O4 82.0(5) 1_665 .
O2 Nd1 C8 O4 -156.1(4) 2_865 .
O4 Nd1 C8 O4 -5.1(4) 2_875 .
O3 Nd1 C8 O4 174.3(7) . .
O8 Nd1 C8 O4 75.6(4) . .
O2W Nd1 C8 O4 -80.6(4) . .
O1W Nd1 C8 O4 -87.3(4) . .
O7 Nd1 C8 O4 125.2(4) . .
C17 Nd1 C8 O4 100.9(4) . .
O1 Nd1 C8 C4 -136.9(19) 1_665 .
O2 Nd1 C8 C4 -15(2) 2_865 .
O4 Nd1 C8 C4 136(2) 2_875 .
O3 Nd1 C8 C4 -44.6(19) . .
O8 Nd1 C8 C4 -143(2) . .
O2W Nd1 C8 C4 61(2) . .
O1W Nd1 C8 C4 54(2) . .
O7 Nd1 C8 C4 -94(2) . .
O4 Nd1 C8 C4 141(2) . .
C17 Nd1 C8 C4 -118(2) . .
C10 O5 C9 C6 163.6(7) . .
C7 C6 C9 O5 89.7(8) . .
C5 C6 C9 O5 -95.1(8) . .
C9 O5 C10 C11 -169.8(8) . .
C9 O5 C10 C15 6.6(12) . .
O5 C10 C11 C12 174.6(9) . .
C15 C10 C11 C12 -2.0(14) . .
C10 C11 C12 C13 -0.9(15) . .
C11 C12 C13 C14 3.3(14) . .
C11 C12 C13 C16 -173.8(9) . .
C12 C13 C14 C15 -2.9(13) . .
C16 C13 C14 C15 174.1(9) . .
C13 C14 C15 C10 0.2(13) . .
O5 C10 C15 C14 -174.0(8) . .
C11 C10 C15 C14 2.3(13) . .
C12 C13 C16 O6 178.3(11) . .
C14 C13 C16 O6 1.4(17) . .
Nd1 O7 C17 O8 4.5(7) . .
Nd1 O7 C17 C18 -176.5(6) . .
Nd1 O8 C17 O7 -4.5(7) . .
Nd1 O8 C17 C18 176.4(6) . .
O1 Nd1 C17 O7 -83.4(4) 1_665 .
O2 Nd1 C17 O7 13.8(4) 2_865 .
O4 Nd1 C17 O7 -161.5(4) 2_875 .
O3 Nd1 C17 O7 82.8(4) . .
O8 Nd1 C17 O7 175.6(7) . .
O2W Nd1 C17 O7 103.7(5) . .
O1W Nd1 C17 O7 -65.3(5) . .
O4 Nd1 C17 O7 131.0(4) . .
C8 Nd1 C17 O7 106.6(4) . .
O1 Nd1 C17 O8 101.0(4) 1_665 .
O2 Nd1 C17 O8 -161.8(4) 2_865 .
O4 Nd1 C17 O8 22.9(4) 2_875 .
O3 Nd1 C17 O8 -92.8(4) . .
O2W Nd1 C17 O8 -71.9(6) . .
O1W Nd1 C17 O8 119.2(4) . .
O7 Nd1 C17 O8 -175.6(7) . .
O4 Nd1 C17 O8 -44.6(4) . .
C8 Nd1 C17 O8 -69.0(4) . .
O1 Nd1 C17 C18 13(9) 1_665 .
O2 Nd1 C17 C18 110(9) 2_865 .
O4 Nd1 C17 C18 -66(9) 2_875 .
O3 Nd1 C17 C18 179(100) . .
O8 Nd1 C17 C18 -88(9) . .
O2W Nd1 C17 C18 -160(9) . .
O1W Nd1 C17 C18 31(9) . .
O7 Nd1 C17 C18 96(9) . .
O4 Nd1 C17 C18 -133(9) . .
C8 Nd1 C17 C18 -157(9) . .
O7 C17 C18 C23 176.6(7) . .
O8 C17 C18 C23 -4.4(11) . .
Nd1 C17 C18 C23 82(9) . .
O7 C17 C18 C19 -1.4(10) . .
O8 C17 C18 C19 177.7(7) . .
Nd1 C17 C18 C19 -96(9) . .
C23 C18 C19 C20 -0.3(11) . .
C17 C18 C19 C20 177.7(7) . .
C18 C19 C20 C21 1.1(13) . .
C18 C19 C20 C24 -174.0(8) . .
C19 C20 C21 C22 0.1(13) . .
C24 C20 C21 C22 175.1(9) . .
C20 C21 C22 C23 -1.9(13) . .
C20 C21 C22 C25 -179.7(9) . .
C21 C22 C23 C18 2.7(13) . .
C25 C22 C23 C18 -179.5(8) . .
C19 C18 C23 C22 -1.5(12) . .
C17 C18 C23 C22 -179.5(7) . .
C19 C20 C24 O10 170.2(12) . .
C21 C20 C24 O10 -4.8(17) . .
C19 C20 C24 O9 -9.5(14) . .
C21 C20 C24 O9 175.5(10) . .
C26 O11 C25 C22 -178.6(8) . .
C21 C22 C25 O11 -4.7(13) . .
C23 C22 C25 O11 177.5(8) . .
C25 O11 C26 C31 -5.6(14) . .
C25 O11 C26 C27 174.4(9) . .
O11 C26 C27 C28 -179.3(9) . .
C31 C26 C27 C28 0.8(15) . .
C26 C27 C28 C29 -0.4(16) . .
C27 C28 C29 C30 0.1(15) . .
C27 C28 C29 C32 176.9(10) . .
C28 C29 C30 C31 -0.2(15) . .
C32 C29 C30 C31 -176.7(10) . .
O11 C26 C31 C30 179.3(9) . .
C27 C26 C31 C30 -0.8(15) . .
C29 C30 C31 C26 0.5(15) . .
C30 C29 C32 O12 -2.5(19) . .
C28 C29 C32 O12 -179.1(12) . .
